data_4113485
loop_
_publ_author_name
'Charles-Andr\'e Fustin'
'Christian Bailly'
'Guy J. Clarkson'
'Philippe De Groote'
'Trent H. Galow'
'David A. Leigh'
'Duncan Robertson'
'Alexandra M. Z. Slawin'
'Jenny K. Y. Wong'

_publ_section_title
;
 Mechanically Linked Polycarbonate
;
_journal_name_full 'Journal of the American Chemical Society'
_journal_page_first 2200
_journal_page_last 2207
_journal_paper_doi 10.1021/ja0292546
_journal_volume 125
_journal_year 2003
_chemical_formula_sum 'C70 H85 N8 O12.5'
_chemical_formula_weight 1238.49
_space_group_IT_number 15
_symmetry_cell_setting monoclinic
_symmetry_Int_Tables_number 15
_symmetry_space_group_name_Hall '-C 2yc'
_symmetry_space_group_name_H-M 'C 1 2/c 1'
_audit_creation_date 1999-01-26
_audit_creation_method 'by teXsan v1.8'
_cell_angle_alpha 90
_cell_angle_beta 95.94(2)
_cell_angle_gamma 90
_cell_formula_units_Z 8
_cell_length_a 27.154(7)
_cell_length_b 12.48(5)
_cell_length_c 41.59(1)
_cell_measurement_reflns_used 20
_cell_measurement_temperature 293.2
_cell_measurement_theta_max 28.3
_cell_measurement_theta_min 25.2
_cell_volume 14018(6)
_computing_cell_refinement 'MSC/AFC Diffractometer Control'
_computing_data_collection 'MSC/AFC Diffractometer Control'
_computing_data_reduction 'teXsan (MSC, 1992-1997)'
_computing_publication_material 'teXsan (MSC, 1992-1997)'
_computing_structure_refinement 'teXsan (MSC, 1992-1997)'
_diffrn_ambient_temperature 293.2
_diffrn_measurement_device_type 'Rigaku AFC7S'
_diffrn_measurement_method \w
_diffrn_orient_matrix_UB_11 -0.00722
_diffrn_orient_matrix_UB_12 -0.07208
_diffrn_orient_matrix_UB_13 -0.00990
_diffrn_orient_matrix_UB_21 -0.03385
_diffrn_orient_matrix_UB_22 0.02495
_diffrn_orient_matrix_UB_23 -0.00852
_diffrn_orient_matrix_UB_31 0.01314
_diffrn_orient_matrix_UB_32 0.02463
_diffrn_orient_matrix_UB_33 -0.02034
_diffrn_radiation_detector 'scintillation counter'
_diffrn_radiation_monochromator graphite
_diffrn_radiation_source 'X-ray tube'
_diffrn_radiation_type 'Cu K\a'
_diffrn_radiation_wavelength 1.5418
_diffrn_reflns_av_R_equivalents 0.09533
_diffrn_reflns_limit_h_max 30
_diffrn_reflns_limit_h_min 0
_diffrn_reflns_limit_k_max 14
_diffrn_reflns_limit_k_min 0
_diffrn_reflns_limit_l_max 46
_diffrn_reflns_limit_l_min -46
_diffrn_reflns_number 11247
_diffrn_reflns_reduction_process 'Lp corrections applied'
_diffrn_reflns_theta_max 60.22
_diffrn_reflns_theta_min 3.20
_diffrn_standards_decay_% 6.01
_diffrn_standards_interval_count 150
_diffrn_standards_number 3
_exptl_absorpt_coefficient_mu 0.660
_exptl_absorpt_correction_T_max 1.000
_exptl_absorpt_correction_T_min 0.683
_exptl_crystal_colour clear
_exptl_crystal_density_diffrn 1.174
_exptl_crystal_description block
_exptl_crystal_F_000 5288.00
_exptl_crystal_size_max 0.21
_exptl_crystal_size_mid 0.18
_exptl_crystal_size_min 0.18
_refine_diff_density_max 0.90
_refine_diff_density_min -0.21
_refine_ls_extinction_method none
_refine_ls_goodness_of_fit_ref 2.620
_refine_ls_hydrogen_treatment noref
_refine_ls_matrix_type full
_refine_ls_number_constraints 0
_refine_ls_number_parameters 821
_refine_ls_number_reflns 4606
_refine_ls_number_restraints 0
_refine_ls_R_factor_gt 0.0936
_refine_ls_shift/esd_max 0.9790
_refine_ls_shift/esd_mean 0.0000
_refine_ls_structure_factor_coef F
_refine_ls_weighting_details 'w = 1/[\s^2^(Fo) + 0.00014|Fo|^2^]'
_refine_ls_weighting_scheme calc
_refine_ls_wR_factor_ref 0.0887
_reflns_number_gt 4606
_reflns_number_total 10975
_reflns_threshold_expression I>1.50\s(I)
_cod_data_source_file ja0292546-3_s2_1.cif
_cod_data_source_block catenane_3
_cod_depositor_comments
;
The following automatic conversions were performed:

'_refine_ls_weighting_scheme' value 'w = 1/[\s^2^(Fo) +
0.00014|Fo|^2^]' was changed to 'calc'. New tag
'_refine_ls_weighting_details' was created. The value of the new tag
was set to 'w = 1/[\s^2^(Fo) + 0.00014|Fo|^2^]'.

Automatic conversion script
Id: cif_fix_values 3143 2015-03-26 13:38:13Z robertas 
;
_cod_original_cell_volume 14013.9(5)
_cod_original_sg_symbol_H-M 'C 2/c '
_cod_original_formula_sum 'C70 H85 N8 O12.50 '
_cod_database_code 4113485

loop_
_symmetry_equiv_pos_as_xyz
'   +x,   +y,   +z'
'1/2+x,1/2+y,   +z'
'   -x,   +y,1/2-z'
1/2-x,1/2+y,1/2-z
'   -x,   -y,   -z'
'1/2-x,1/2-y,   -z'
'   +x,   -y,1/2+z'
1/2+x,1/2-y,1/2+z

loop_
_atom_site_label
_atom_site_fract_x
_atom_site_fract_y
_atom_site_fract_z
_atom_site_U_iso_or_equiv
_atom_site_occupancy
_atom_site_adp_type
_atom_site_calc_flag
O(3) 0.5744(2) -0.1721(5) 0.4932(1) 0.120(3) 1.000 Uani d
O(8) 0.5802(2) 0.2302(6) 0.4949(1) 0.119(3) 1.000 Uani d
O(10) 0.6386(2) 0.2117(5) 0.6158(1) 0.088(2) 1.000 Uani d
O(20) 0.8644(2) -0.2496(6) 0.7244(1) 0.141(3) 1.000 Uani d
O(29) 0.7581(2) -0.5229(5) 0.5870(2) 0.118(3) 1.000 Uani d
O(43) 0.6768(2) -0.1822(5) 0.6066(1) 0.101(2) 1.000 Uani d
O(48) 0.7627(2) -0.1042(6) 0.5012(1) 0.124(3) 1.000 Uani d
O(50) 0.9026(2) -0.1829(5) 0.6148(1) 0.114(2) 1.000 Uani d
O(60) 1.0221(3) -0.7402(8) 0.6077(2) 0.172(4) 1.000 Uani d
O(69) 0.8415(3) -0.6280(8) 0.7502(2) 0.143(3) 1.000 Uani d
O(91) 0.8062(3) -0.3632(6) 0.7663(1) 0.172(3) 1.000 Uani d
O(92) 0.5714(3) -0.0597(9) 0.7135(2) 0.230(4) 1.000 Uani d
O(93) 0.4235(6) 0.222(2) 0.7848(4) 0.35(1) 0.500 Uani d
N(2) 0.5489(2) -0.2085(7) 0.5421(2) 0.089(3) 1.000 Uani d
N(11) 0.6578(2) 0.0372(6) 0.6234(2) 0.087(2) 1.000 Uani d
N(19) 0.8624(2) -0.1741(6) 0.6753(1) 0.094(3) 1.000 Uani d
N(30) 0.6853(2) -0.6091(6) 0.5905(2) 0.096(3) 1.000 Uani d
N(42) 0.7207(2) -0.3292(6) 0.6213(2) 0.089(2) 1.000 Uani d
N(51) 0.9227(2) -0.2225(6) 0.5649(1) 0.099(2) 1.000 Uani d
N(59) 1.0348(3) -0.609(1) 0.6447(2) 0.128(4) 1.000 Uani d
N(70) 0.7699(3) -0.7017(7) 0.7258(2) 0.110(3) 1.000 Uani d
C(1) 0.5374(3) -0.3206(8) 0.5351(2) 0.095(3) 1.000 Uani d
C(3) 0.5670(3) -0.1409(9) 0.5215(2) 0.090(4) 1.000 Uani d
C(4) 0.5804(3) -0.0317(8) 0.5320(2) 0.080(3) 1.000 Uani d
C(5) 0.6013(3) -0.0127(7) 0.5637(2) 0.071(3) 1.000 Uani d
C(6) 0.6149(2) 0.0910(8) 0.5720(2) 0.072(3) 1.000 Uani d
C(7) 0.6072(2) 0.1760(7) 0.5506(2) 0.083(3) 1.000 Uani d
C(8) 0.5873(3) 0.1542(8) 0.5188(2) 0.082(3) 1.000 Uani d
C(9) 0.5738(3) 0.0516(9) 0.5100(2) 0.086(3) 1.000 Uani d
C(10) 0.6386(3) 0.1183(9) 0.6061(2) 0.075(3) 1.000 Uani d
C(12) 0.6790(3) 0.0549(7) 0.6565(2) 0.098(3) 1.000 Uani d
C(13) 0.7288(3) -0.0044(7) 0.6631(2) 0.087(3) 1.000 Uani d
C(14) 0.7668(3) 0.0132(7) 0.6431(2) 0.093(3) 1.000 Uani d
C(15) 0.8102(3) -0.0428(7) 0.6487(2) 0.086(3) 1.000 Uani d
C(16) 0.8173(3) -0.1171(7) 0.6730(2) 0.081(3) 1.000 Uani d
C(17) 0.7809(3) -0.1345(7) 0.6939(2) 0.092(3) 1.000 Uani d
C(18) 0.7372(3) -0.0773(7) 0.6879(2) 0.093(3) 1.000 Uani d
C(20) 0.8832(3) -0.2335(9) 0.6990(2) 0.107(4) 1.000 Uani d
C(21) 0.9344(3) -0.277(1) 0.6950(2) 0.114(4) 1.000 Uani d
C(22) 0.9357(3) -0.399(1) 0.6976(2) 0.126(4) 1.000 Uani d
C(23) 0.9053(3) -0.458(1) 0.6684(3) 0.128(5) 1.000 Uani d
C(24) 0.9108(4) -0.575(1) 0.6713(3) 0.159(6) 1.000 Uani d
C(25) 0.8893(6) -0.642(2) 0.6426(5) 0.238(9) 1.000 Uani d
C(26) 0.8395(5) -0.646(1) 0.6377(3) 0.201(7) 1.000 Uani d
C(27) 0.8155(4) -0.7103(9) 0.6066(3) 0.148(5) 1.000 Uani d
C(28) 0.7590(3) -0.7071(9) 0.6057(3) 0.130(4) 1.000 Uani d
C(29) 0.7360(3) -0.6031(9) 0.5936(2) 0.104(4) 1.000 Uani d
C(31) 0.6509(3) -0.5319(7) 0.5768(2) 0.086(3) 1.000 Uani d
C(32) 0.6617(3) -0.4531(8) 0.5553(2) 0.093(3) 1.000 Uani d
C(33) 0.6252(3) -0.3849(7) 0.5424(2) 0.095(3) 1.000 Uani d
C(34) 0.5764(3) -0.3974(8) 0.5501(2) 0.089(3) 1.000 Uani d
C(35) 0.5657(3) -0.4764(8) 0.5707(2) 0.089(3) 1.000 Uani d
C(36) 0.6013(3) -0.5448(7) 0.5839(2) 0.093(3) 1.000 Uani d
C(37) 0.6001(4) 0.329(1) 0.4999(3) 0.135(5) 1.000 Uani d
C(38) 0.5983(9) 0.409(3) 0.4685(6) 0.25(1) 1.000 Uani d
C(39) 0.5931(6) 0.365(2) 0.4474(6) 0.22(1) 1.000 Uani d
C(41) 0.6864(3) -0.3627(7) 0.6443(2) 0.092(3) 1.000 Uani d
C(43) 0.7128(3) -0.2420(8) 0.6046(2) 0.082(3) 1.000 Uani d
C(44) 0.7514(3) -0.2139(7) 0.5824(2) 0.081(3) 1.000 Uani d
C(45) 0.8010(3) -0.2296(7) 0.5929(2) 0.085(3) 1.000 Uani d
C(46) 0.8361(3) -0.1997(7) 0.5727(2) 0.088(3) 1.000 Uani d
C(47) 0.8229(3) -0.1579(7) 0.5426(2) 0.096(3) 1.000 Uani d
C(48) 0.7720(3) -0.1438(8) 0.5317(2) 0.100(3) 1.000 Uani d
C(49) 0.7368(3) -0.1685(7) 0.5526(2) 0.089(3) 1.000 Uani d
C(50) 0.8901(3) -0.2021(8) 0.5861(2) 0.096(3) 1.000 Uani d
C(52) 0.9762(3) -0.2271(9) 0.5770(2) 0.106(4) 1.000 Uani d
C(53) 0.9903(3) -0.331(1) 0.5943(2) 0.103(4) 1.000 Uani d
C(54) 1.0199(3) -0.326(1) 0.6235(3) 0.117(4) 1.000 Uani d
C(55) 1.0338(3) -0.420(2) 0.6388(2) 0.119(5) 1.000 Uani d
C(56) 1.0193(3) -0.518(1) 0.6269(3) 0.107(4) 1.000 Uani d
C(57) 0.9886(3) -0.525(1) 0.5980(2) 0.111(4) 1.000 Uani d
C(58) 0.9753(3) -0.429(1) 0.5828(2) 0.101(4) 1.000 Uani d
C(60) 1.0356(4) -0.710(2) 0.6355(4) 0.137(6) 1.000 Uani d
C(61) 1.0558(5) -0.791(2) 0.6613(3) 0.168(6) 1.000 Uani d
C(62) 1.0404(8) -0.901(2) 0.6584(4) 0.215(9) 1.000 Uani d
C(63) 0.9895(7) -0.915(1) 0.6632(4) 0.222(8) 1.000 Uani d
C(64) 0.9709(5) -0.880(1) 0.6939(3) 0.193(7) 1.000 Uani d
C(65) 0.9203(5) -0.916(1) 0.7030(4) 0.207(7) 1.000 Uani d
C(66) 0.8975(4) -0.857(1) 0.7277(3) 0.163(5) 1.000 Uani d
C(67) 0.8496(5) -0.887(1) 0.7387(4) 0.194(7) 1.000 Uani d
C(68) 0.8236(4) -0.816(1) 0.7586(3) 0.152(5) 1.000 Uani d
C(69) 0.8136(4) -0.706(1) 0.7448(2) 0.116(5) 1.000 Uani d
C(71) 0.7522(4) -0.612(1) 0.7072(2) 0.102(4) 1.000 Uani d
C(72) 0.7768(3) -0.519(1) 0.7014(2) 0.101(4) 1.000 Uani d
C(73) 0.7571(3) -0.4390(8) 0.6819(2) 0.100(4) 1.000 Uani d
C(74) 0.7084(3) -0.4493(8) 0.6664(2) 0.091(3) 1.000 Uani d
C(75) 0.6833(3) -0.5413(9) 0.6719(2) 0.103(4) 1.000 Uani d
C(76) 0.7027(3) -0.6237(9) 0.6923(2) 0.111(4) 1.000 Uani d
C(77) 0.7151(4) -0.066(1) 0.4891(3) 0.154(6) 1.000 Uani d
C(78) 0.7034(7) 0.037(4) 0.4982(6) 0.32(2) 1.000 Uani d
C(79) 0.7336(9) 0.095(2) 0.5154(6) 0.30(1) 1.000 Uani d
H(1b) 0.5339 -0.3317 0.5092 0.113 1.000 Uiso c
H(1a) 0.5026 -0.3396 0.5442 0.113 1.000 Uiso c
H(2) 0.5426 -0.1800 0.5640 0.107 1.000 Uiso c
H(5) 0.6065 -0.0772 0.5810 0.085 1.000 Uiso c
H(7) 0.6163 0.2570 0.5582 0.100 1.000 Uiso c
H(9) 0.5578 0.0357 0.4857 0.104 1.000 Uiso c
H(11) 0.6578 -0.0370 0.6137 0.105 1.000 Uiso c
H(12b) 0.6537 0.0255 0.6728 0.118 1.000 Uiso c
H(12a) 0.6849 0.1397 0.6604 0.118 1.000 Uiso c
H(14) 0.7617 0.0705 0.6236 0.112 1.000 Uiso c
H(15) 0.8395 -0.0283 0.6335 0.103 1.000 Uiso c
H(17) 0.7866 -0.1901 0.7139 0.111 1.000 Uiso c
H(18) 0.7083 -0.0905 0.7034 0.112 1.000 Uiso c
H(19) 0.8814 -0.1684 0.6558 0.113 1.000 Uiso c
H(21a) 0.9446 -0.2543 0.6716 0.137 1.000 Uiso c
H(21b) 0.9605 -0.2441 0.7137 0.137 1.000 Uiso c
H(22a) 0.9738 -0.4252 0.6987 0.151 1.000 Uiso c
H(22b) 0.9206 -0.4223 0.7197 0.151 1.000 Uiso c
H(23a) 0.8667 -0.4371 0.6682 0.154 1.000 Uiso c
H(23b) 0.9187 -0.4319 0.6461 0.154 1.000 Uiso c
H(24a) 0.9499 -0.5928 0.6754 0.191 1.000 Uiso c
H(24b) 0.8929 -0.6003 0.6921 0.191 1.000 Uiso c
H(25a) 0.9025 -0.6082 0.6211 0.286 1.000 Uiso c
H(25b) 0.9029 -0.7226 0.6461 0.286 1.000 Uiso c
H(26a) 0.8267 -0.6835 0.6588 0.241 1.000 Uiso c
H(26b) 0.8260 -0.5647 0.6357 0.241 1.000 Uiso c
H(27a) 0.8267 -0.6734 0.5850 0.178 1.000 Uiso c
H(27b) 0.8280 -0.7925 0.6079 0.178 1.000 Uiso c
H(28a) 0.7439 -0.7707 0.5900 0.156 1.000 Uiso c
H(28b) 0.7492 -0.7208 0.6299 0.156 1.000 Uiso c
H(30) 0.6707 -0.6766 0.5990 0.116 1.000 Uiso c
H(32) 0.6989 -0.4451 0.5487 0.112 1.000 Uiso c
H(33) 0.6341 -0.3216 0.5262 0.114 1.000 Uiso c
H(35) 0.5281 -0.4852 0.5766 0.107 1.000 Uiso c
H(36) 0.5918 -0.6085 0.5997 0.112 1.000 Uiso c
H(37b) 0.6385 0.3191 0.5091 0.162 1.000 Uiso c
H(37a) 0.5805 0.3686 0.5179 0.162 1.000 Uiso c
H(38) 0.6020 0.4949 0.4697 0.296 1.000 Uiso c
H(39b) 0.5910 0.4047 0.4242 0.262 1.000 Uiso c
H(39a) 0.5897 0.2784 0.4483 0.262 1.000 Uiso c
H(41b) 0.6529 -0.3925 0.6311 0.110 1.000 Uiso c
H(41a) 0.6777 -0.2944 0.6587 0.110 1.000 Uiso c
H(42) 0.7508 -0.3744 0.6185 0.107 1.000 Uiso c
H(45) 0.8120 -0.2643 0.6164 0.102 1.000 Uiso c
H(47) 0.8509 -0.1360 0.5271 0.116 1.000 Uiso c
H(49) 0.6981 -0.1524 0.5455 0.106 1.000 Uiso c
H(51) 0.9113 -0.2345 0.5413 0.118 1.000 Uiso c
H(52b) 0.9846 -0.1614 0.5935 0.127 1.000 Uiso c
H(52a) 0.9977 -0.2193 0.5566 0.127 1.000 Uiso c
H(54) 1.0316 -0.2494 0.6339 0.140 1.000 Uiso c
H(55) 1.0574 -0.4164 0.6614 0.143 1.000 Uiso c
H(57) 0.9759 -0.6013 0.5880 0.134 1.000 Uiso c
H(58) 0.9515 -0.4324 0.5604 0.121 1.000 Uiso c
H(59) 1.0472 -0.5960 0.6681 0.153 1.000 Uiso c
H(61a) 1.0957 -0.7908 0.6618 0.201 1.000 Uiso c
H(61b) 1.0456 -0.7626 0.6842 0.201 1.000 Uiso c
H(62a) 1.0460 -0.9286 0.6345 0.258 1.000 Uiso c
H(62b) 1.0627 -0.9475 0.6762 0.258 1.000 Uiso c
H(63a) 0.9682 -0.8719 0.6439 0.267 1.000 Uiso c
H(63b) 0.9819 -0.9996 0.6607 0.267 1.000 Uiso c
H(64a) 0.9979 -0.9072 0.7131 0.232 1.000 Uiso c
H(64b) 0.9702 -0.7938 0.6934 0.232 1.000 Uiso c
H(65a) 0.8949 -0.9133 0.6813 0.248 1.000 Uiso c
H(65b) 0.9243 -0.9982 0.7113 0.248 1.000 Uiso c
H(66a) 0.9239 -0.8590 0.7490 0.195 1.000 Uiso c
H(66b) 0.8933 -0.7761 0.7189 0.195 1.000 Uiso c
H(67a) 0.8248 -0.9013 0.7171 0.233 1.000 Uiso c
H(67b) 0.8557 -0.9603 0.7521 0.233 1.000 Uiso c
H(68a) 0.7885 -0.8520 0.7622 0.183 1.000 Uiso c
H(68b) 0.8456 -0.8071 0.7817 0.183 1.000 Uiso c
H(70) 0.7484 -0.7679 0.7248 0.132 1.000 Uiso c
H(72) 0.8093 -0.5082 0.7128 0.115 1.000 Uiso c
H(73) 0.7778 -0.3748 0.6779 0.121 1.000 Uiso c
H(75) 0.6495 -0.5508 0.6604 0.119 1.000 Uiso c
H(76) 0.6819 -0.6902 0.6966 0.134 1.000 Uiso c
H(77b) 0.6879 -0.1197 0.4974 0.185 1.000 Uiso c
H(77a) 0.7128 -0.0680 0.4631 0.185 1.000 Uiso c
H(78) 0.6671 0.0689 0.4904 0.382 1.000 Uiso c
H(79b) 0.7232 0.1747 0.5220 0.359 1.000 Uiso c
H(79a) 0.7700 0.0644 0.5235 0.359 1.000 Uiso c
H(92b) 0.5911 -0.1007 0.7132 0.142 1.000 Uiso c
H(92a) 0.5961 0.0027 0.7235 0.142 1.000 Uiso c
H(93b) 0.3905 0.1522 0.7840 0.142 0.500 Uiso d
H(93a) 0.4416 0.1505 0.7794 0.142 0.500 Uiso d

loop_
_atom_site_aniso_label
_atom_site_aniso_U_11
_atom_site_aniso_U_22
_atom_site_aniso_U_33
_atom_site_aniso_U_12
_atom_site_aniso_U_13
_atom_site_aniso_U_23
O(3) 0.153(6) 0.129(5) 0.078(4) -0.005(4) 0.010(4) -0.004(4)
O(8) 0.135(5) 0.100(5) 0.114(5) -0.022(4) -0.018(4) 0.028(5)
O(10) 0.079(3) 0.093(5) 0.092(4) 0.000(4) 0.006(3) 0.001(4)
O(20) 0.114(5) 0.220(8) 0.091(4) 0.060(5) 0.017(4) 0.043(5)
O(29) 0.069(4) 0.120(6) 0.166(6) -0.002(4) 0.022(4) 0.018(4)
O(43) 0.077(3) 0.118(5) 0.108(4) 0.019(4) 0.014(3) -0.003(4)
O(48) 0.102(5) 0.187(7) 0.084(4) 0.002(4) 0.014(4) 0.040(4)
O(50) 0.071(3) 0.198(7) 0.074(4) -0.004(4) 0.012(3) -0.010(4)
O(60) 0.181(8) 0.22(1) 0.115(5) 0.061(7) 0.034(5) 0.014(7)
O(69) 0.108(5) 0.213(9) 0.106(5) -0.002(5) 0.004(4) 0.019(6)
O(91) 0.202(7) 0.204(8) 0.113(5) 0.007(6) 0.022(5) -0.016(5)
O(92) 0.165(7) 0.38(1) 0.132(6) 0.049(8) -0.048(5) -0.011(7)
O(93) 0.15(1) 0.70(5) 0.19(2) 0.12(2) -0.02(1) 0.23(2)
N(2) 0.075(4) 0.095(6) 0.097(5) -0.004(4) 0.011(4) 0.009(5)
N(11) 0.083(4) 0.102(6) 0.075(5) 0.013(4) -0.003(4) 0.006(4)
N(19) 0.073(4) 0.138(7) 0.073(4) 0.019(4) 0.010(3) 0.020(4)
N(30) 0.073(4) 0.107(6) 0.112(5) 0.000(4) 0.022(4) 0.007(4)
N(42) 0.060(4) 0.115(6) 0.095(5) 0.005(4) 0.023(3) 0.015(4)
N(51) 0.055(4) 0.169(7) 0.074(4) 0.002(4) 0.017(3) -0.001(4)
N(59) 0.079(5) 0.20(1) 0.103(7) 0.035(7) 0.015(4) 0.012(9)
N(70) 0.094(5) 0.142(8) 0.094(6) 0.013(5) 0.010(4) 0.019(5)
C(1) 0.085(5) 0.090(7) 0.106(7) -0.009(5) -0.004(5) 0.011(6)
C(3) 0.070(5) 0.115(9) 0.082(7) 0.008(5) -0.003(5) 0.015(7)
C(4) 0.076(5) 0.073(7) 0.091(7) 0.001(5) 0.008(5) 0.004(6)
C(5) 0.064(4) 0.087(7) 0.063(5) 0.001(4) 0.009(4) 0.004(5)
C(6) 0.059(4) 0.090(7) 0.069(6) 0.005(5) 0.015(4) 0.015(6)
C(7) 0.065(4) 0.108(7) 0.076(6) 0.003(5) -0.003(4) 0.002(6)
C(8) 0.074(5) 0.081(7) 0.092(7) 0.006(5) 0.012(5) 0.021(6)
C(9) 0.080(5) 0.088(7) 0.090(6) 0.000(5) 0.003(4) 0.010(6)
C(10) 0.065(5) 0.092(8) 0.071(6) 0.003(5) 0.018(4) 0.003(6)
C(12) 0.092(6) 0.136(8) 0.065(5) 0.033(5) -0.002(4) 0.006(5)
C(13) 0.082(5) 0.114(8) 0.064(5) 0.007(5) -0.001(4) -0.004(5)
C(14) 0.094(6) 0.122(8) 0.066(5) 0.009(6) 0.012(5) 0.014(5)
C(15) 0.074(5) 0.114(7) 0.072(5) 0.002(5) 0.015(4) 0.017(5)
C(16) 0.060(4) 0.119(7) 0.063(5) 0.011(5) 0.008(4) -0.001(5)
C(17) 0.085(5) 0.118(7) 0.074(5) 0.030(5) 0.011(5) 0.017(5)
C(18) 0.094(6) 0.117(8) 0.072(5) 0.015(6) 0.022(5) 0.009(5)
C(20) 0.089(6) 0.16(1) 0.077(6) 0.024(6) 0.017(5) 0.008(7)
C(21) 0.070(5) 0.16(1) 0.114(7) 0.026(6) 0.004(5) 0.018(7)
C(22) 0.076(6) 0.18(1) 0.120(8) 0.033(7) 0.016(6) 0.024(8)
C(23) 0.077(6) 0.17(1) 0.138(9) 0.025(7) 0.026(6) 0.017(9)
C(24) 0.117(9) 0.18(1) 0.19(1) 0.02(1) 0.046(9) 0.03(1)
C(25) 0.14(1) 0.32(2) 0.27(2) -0.01(1) 0.08(1) 0.00(2)
C(26) 0.101(9) 0.31(2) 0.18(1) -0.01(1) -0.018(9) 0.02(1)
C(27) 0.099(7) 0.14(1) 0.21(1) 0.030(7) 0.037(8) 0.029(9)
C(28) 0.077(6) 0.126(9) 0.19(1) 0.025(6) 0.023(6) 0.015(8)
C(29) 0.070(6) 0.116(9) 0.128(8) -0.007(6) 0.024(5) 0.006(7)
C(31) 0.073(5) 0.094(7) 0.094(6) 0.005(5) 0.023(5) 0.001(5)
C(32) 0.078(5) 0.117(8) 0.088(6) -0.008(6) 0.026(5) 0.019(6)
C(33) 0.090(6) 0.114(8) 0.081(6) 0.000(6) 0.011(5) 0.016(5)
C(34) 0.073(5) 0.100(7) 0.093(6) -0.010(5) 0.007(5) 0.004(6)
C(35) 0.068(5) 0.101(8) 0.099(6) -0.008(5) 0.015(5) 0.002(6)
C(36) 0.071(5) 0.118(8) 0.093(6) -0.010(5) 0.019(4) 0.014(5)
C(37) 0.125(8) 0.15(1) 0.132(9) -0.021(8) 0.005(7) 0.039(9)
C(38) 0.21(2) 0.31(3) 0.23(2) -0.15(2) 0.01(2) -0.06(2)
C(39) 0.12(1) 0.24(2) 0.30(3) -0.01(1) 0.05(1) 0.02(2)
C(41) 0.074(5) 0.113(7) 0.093(6) 0.005(5) 0.028(5) 0.010(5)
C(43) 0.064(5) 0.094(8) 0.088(6) 0.016(5) 0.008(5) -0.011(5)
C(44) 0.058(4) 0.105(7) 0.082(6) -0.003(4) 0.011(4) -0.001(5)
C(45) 0.065(5) 0.122(7) 0.069(5) 0.011(5) 0.009(4) 0.007(5)
C(46) 0.060(4) 0.131(8) 0.073(5) -0.014(5) 0.012(4) 0.009(5)
C(47) 0.073(5) 0.131(8) 0.086(6) -0.003(5) 0.016(4) 0.008(6)
C(48) 0.086(6) 0.134(8) 0.080(6) -0.006(6) 0.012(5) 0.016(6)
C(49) 0.066(5) 0.118(7) 0.081(6) 0.006(5) 0.006(4) 0.006(5)
C(50) 0.069(5) 0.141(8) 0.079(6) -0.005(5) 0.017(5) 0.006(6)
C(52) 0.066(5) 0.17(1) 0.088(6) -0.010(6) 0.025(4) -0.008(7)
C(53) 0.067(6) 0.16(1) 0.088(8) -0.011(7) 0.018(5) -0.007(8)
C(54) 0.062(5) 0.19(1) 0.104(8) -0.003(7) 0.009(5) -0.015(8)
C(55) 0.060(6) 0.22(2) 0.081(8) 0.015(8) 0.010(5) -0.008(9)
C(56) 0.065(6) 0.17(1) 0.089(8) 0.023(7) 0.019(6) 0.013(9)
C(57) 0.070(6) 0.18(1) 0.080(7) 0.022(6) 0.004(5) -0.010(7)
C(58) 0.056(5) 0.16(1) 0.084(7) 0.009(6) 0.007(4) -0.005(8)
C(60) 0.088(7) 0.21(2) 0.11(1) 0.06(1) 0.034(8) 0.05(1)
C(61) 0.102(8) 0.25(2) 0.15(1) 0.08(1) 0.026(7) 0.05(1)
C(62) 0.20(2) 0.25(2) 0.20(1) 0.10(2) 0.08(1) 0.03(2)
C(63) 0.24(2) 0.23(2) 0.20(2) 0.02(2) 0.04(1) -0.01(1)
C(64) 0.12(1) 0.30(2) 0.16(1) 0.05(1) 0.018(8) -0.04(1)
C(65) 0.14(1) 0.22(2) 0.26(2) -0.01(1) 0.04(1) -0.07(1)
C(66) 0.111(8) 0.21(1) 0.17(1) 0.021(9) 0.039(8) 0.00(1)
C(67) 0.16(1) 0.19(1) 0.25(2) 0.00(1) 0.07(1) 0.06(1)
C(68) 0.114(8) 0.23(2) 0.118(8) 0.035(9) 0.043(7) 0.04(1)
C(69) 0.12(1) 0.15(1) 0.076(7) 0.019(9) 0.034(7) 0.029(8)
C(71) 0.092(7) 0.14(1) 0.081(7) 0.004(7) 0.018(5) -0.005(7)
C(72) 0.069(5) 0.13(1) 0.101(7) -0.003(6) 0.011(5) -0.010(7)
C(73) 0.066(5) 0.127(9) 0.108(7) 0.007(6) 0.021(5) 0.000(6)
C(74) 0.073(5) 0.117(8) 0.088(6) -0.003(6) 0.032(5) 0.000(6)
C(75) 0.075(5) 0.135(9) 0.100(7) -0.013(6) 0.021(5) 0.013(7)
C(76) 0.096(7) 0.141(9) 0.097(7) -0.028(7) 0.014(5) 0.019(6)
C(77) 0.074(7) 0.27(2) 0.114(9) 0.029(9) 0.001(6) 0.03(1)
C(78) 0.13(1) 0.61(6) 0.24(3) 0.13(2) 0.07(1) 0.01(3)
C(79) 0.31(3) 0.32(3) 0.28(3) 0.16(3) 0.09(2) 0.13(2)

loop_
_atom_type_symbol
_atom_type_oxidation_number
_atom_type_number_in_cell
_atom_type_scat_dispersion_real
_atom_type_scat_dispersion_imag
_atom_type_scat_source
C 0 560 0.017 0.009
;International Tables for Crystallography
(1992, Vol. C, Tables 4.2.6.8 and 6.1.1.1)
;
H 0 680 0.000 0.000
;International Tables for Crystallography
(1992, Vol. C, Table 6.1.1.2)
;
N 0 64 0.029 0.018
;International Tables for Crystallography
(1992, Vol. C, Tables 4.2.6.8 and 6.1.1.1)
;
O 0 100 0.047 0.032
;International Tables for Crystallography
(1992, Vol. C, Tables 4.2.6.8 and 6.1.1.1)
;

loop_
_geom_angle_atom_site_label_1
_geom_angle_atom_site_label_2
_geom_angle_atom_site_label_3
_geom_angle
_geom_angle_publ_flag
C(8) O(8) C(37) 119.6(8) yes
C(48) O(48) C(77) 121.8(7) yes
H(92b) O(92) H(92a) 94.8 no
H(93b) O(93) H(93a) 75.6 no
C(1) N(2) C(3) 124.4(8) yes
C(1) N(2) H(2) 117.8 no
C(3) N(2) H(2) 117.8 no
C(10) N(11) C(12) 119.8(7) yes
C(10) N(11) H(11) 120.1 no
C(12) N(11) H(11) 120.1 no
C(16) N(19) C(20) 129.7(7) yes
C(16) N(19) H(19) 115.1 no
C(20) N(19) H(19) 115.1 no
C(29) N(30) C(31) 127.8(8) yes
C(29) N(30) H(30) 116.1 no
C(31) N(30) H(30) 116.1 no
C(41) N(42) C(43) 120.6(7) yes
C(41) N(42) H(42) 119.7 no
C(43) N(42) H(42) 119.7 no
C(50) N(51) C(52) 118.4(6) yes
C(50) N(51) H(51) 120.8 no
C(52) N(51) H(51) 120.8 no
C(56) N(59) C(60) 130(1) yes
C(56) N(59) H(59) 115.2 no
C(60) N(59) H(59) 115.1 no
C(69) N(70) C(71) 125(1) yes
C(69) N(70) H(70) 117.5 no
C(71) N(70) H(70) 117.5 no
N(2) C(1) C(34) 113.5(7) yes
N(2) C(1) H(1b) 108.5 no
N(2) C(1) H(1a) 108.4 no
C(34) C(1) H(1b) 108.4 no
C(34) C(1) H(1a) 108.4 no
H(1b) C(1) H(1a) 109.5 no
O(3) C(3) N(2) 120(1) yes
O(3) C(3) C(4) 120.1(9) yes
N(2) C(3) C(4) 119.6(9) yes
C(3) C(4) C(5) 120.1(8) yes
C(3) C(4) C(9) 119.4(8) yes
C(5) C(4) C(9) 120.4(8) yes
C(4) C(5) C(6) 117.9(8) yes
C(4) C(5) H(5) 121.1 no
C(6) C(5) H(5) 121.1 no
C(5) C(6) C(7) 122.4(7) yes
C(5) C(6) C(10) 121.1(8) yes
C(7) C(6) C(10) 116.5(9) yes
C(6) C(7) C(8) 118.4(8) yes
C(6) C(7) H(7) 120.8 no
C(8) C(7) H(7) 120.8 no
O(8) C(8) C(7) 124.0(9) yes
O(8) C(8) C(9) 116.0(9) yes
C(7) C(8) C(9) 119.9(8) yes
C(4) C(9) C(8) 120.9(8) yes
C(4) C(9) H(9) 119.5 no
C(8) C(9) H(9) 119.5 no
O(10) C(10) N(11) 124.0(8) yes
O(10) C(10) C(6) 119.9(9) yes
N(11) C(10) C(6) 116.1(9) yes
N(11) C(12) C(13) 110.5(6) yes
N(11) C(12) H(12b) 109.2 no
N(11) C(12) H(12a) 109.2 no
C(13) C(12) H(12b) 109.2 no
C(13) C(12) H(12a) 109.2 no
H(12b) C(12) H(12a) 109.5 no
C(12) C(13) C(14) 120.3(8) yes
C(12) C(13) C(18) 121.7(7) yes
C(14) C(13) C(18) 118.0(7) yes
C(13) C(14) C(15) 119.6(7) yes
C(13) C(14) H(14) 120.2 no
C(15) C(14) H(14) 120.2 no
C(14) C(15) C(16) 121.4(7) yes
C(14) C(15) H(15) 119.3 no
C(16) C(15) H(15) 119.3 no
N(19) C(16) C(15) 116.4(7) yes
N(19) C(16) C(17) 123.0(8) yes
C(15) C(16) C(17) 120.6(7) yes
C(16) C(17) C(18) 117.0(7) yes
C(16) C(17) H(17) 121.5 no
C(18) C(17) H(17) 121.5 no
C(13) C(18) C(17) 123.4(7) yes
C(13) C(18) H(18) 118.3 no
C(17) C(18) H(18) 118.3 no
O(20) C(20) N(19) 123.2(8) yes
O(20) C(20) C(21) 119.8(9) yes
N(19) C(20) C(21) 116.9(8) yes
C(20) C(21) C(22) 111.6(8) yes
C(20) C(21) H(21a) 108.9 no
C(20) C(21) H(21b) 108.9 no
C(22) C(21) H(21a) 108.9 no
C(22) C(21) H(21b) 108.9 no
H(21a) C(21) H(21b) 109.5 no
C(21) C(22) C(23) 113.6(9) yes
C(21) C(22) H(22a) 108.4 no
C(21) C(22) H(22b) 108.4 no
C(23) C(22) H(22a) 108.4 no
C(23) C(22) H(22b) 108.4 no
H(22a) C(22) H(22b) 109.5 no
C(22) C(23) C(24) 111(1) yes
C(22) C(23) H(23a) 109.1 no
C(22) C(23) H(23b) 109.1 no
C(24) C(23) H(23a) 109.1 no
C(24) C(23) H(23b) 109.1 no
H(23a) C(23) H(23b) 109.5 no
C(23) C(24) C(25) 117(1) yes
C(23) C(24) H(24a) 107.6 no
C(23) C(24) H(24b) 107.6 no
C(25) C(24) H(24a) 107.6 no
C(25) C(24) H(24b) 107.6 no
H(24a) C(24) H(24b) 109.5 no
C(24) C(25) C(26) 116(2) yes
C(24) C(25) H(25a) 107.8 no
C(24) C(25) H(25b) 107.8 no
C(26) C(25) H(25a) 107.8 no
C(26) C(25) H(25b) 107.8 no
H(25a) C(25) H(25b) 109.5 no
C(25) C(26) C(27) 117(2) yes
C(25) C(26) H(26a) 107.5 no
C(25) C(26) H(26b) 107.5 no
C(27) C(26) H(26a) 107.5 no
C(27) C(26) H(26b) 107.5 no
H(26a) C(26) H(26b) 109.5 no
C(26) C(27) C(28) 109(1) yes
C(26) C(27) H(27a) 109.5 no
C(26) C(27) H(27b) 109.5 no
C(28) C(27) H(27a) 109.5 no
C(28) C(27) H(27b) 109.5 no
H(27a) C(27) H(27b) 109.5 no
C(27) C(28) C(29) 114.3(8) yes
C(27) C(28) H(28a) 108.3 no
C(27) C(28) H(28b) 108.3 no
C(29) C(28) H(28a) 108.3 no
C(29) C(28) H(28b) 108.3 no
H(28a) C(28) H(28b) 109.5 no
O(29) C(29) N(30) 123(1) yes
O(29) C(29) C(28) 126.1(8) yes
N(30) C(29) C(28) 111.2(9) yes
N(30) C(31) C(32) 124.7(7) yes
N(30) C(31) C(36) 115.9(8) yes
C(32) C(31) C(36) 119.2(8) yes
C(31) C(32) C(33) 120.2(7) yes
C(31) C(32) H(32) 119.9 no
C(33) C(32) H(32) 119.9 no
C(32) C(33) C(34) 120.1(8) yes
C(32) C(33) H(33) 120.0 no
C(34) C(33) H(33) 120.0 no
C(1) C(34) C(33) 118.2(8) yes
C(1) C(34) C(35) 122.2(8) yes
C(33) C(34) C(35) 119.6(8) yes
C(34) C(35) C(36) 121.3(7) yes
C(34) C(35) H(35) 119.3 no
C(36) C(35) H(35) 119.3 no
C(31) C(36) C(35) 119.6(8) yes
C(31) C(36) H(36) 120.2 no
C(35) C(36) H(36) 120.2 no
O(8) C(37) C(38) 117(1) yes
O(8) C(37) H(37b) 107.7 no
O(8) C(37) H(37a) 107.7 no
C(38) C(37) H(37b) 107.6 no
C(38) C(37) H(37a) 107.5 no
H(37b) C(37) H(37a) 109.5 no
C(37) C(38) C(39) 110(4) yes
C(37) C(38) H(38) 124.9 no
C(39) C(38) H(38) 125.0 no
C(38) C(39) H(39b) 119.9 no
C(38) C(39) H(39a) 120.5 no
H(39b) C(39) H(39a) 119.6 no
N(42) C(41) C(74) 111.4(7) yes
N(42) C(41) H(41b) 109.0 no
N(42) C(41) H(41a) 109.0 no
C(74) C(41) H(41b) 109.0 no
C(74) C(41) H(41a) 109.0 no
H(41b) C(41) H(41a) 109.5 no
O(43) C(43) N(42) 123.8(8) yes
O(43) C(43) C(44) 120.3(9) yes
N(42) C(43) C(44) 115.9(7) yes
C(43) C(44) C(45) 119.2(7) yes
C(43) C(44) C(49) 119.3(7) yes
C(45) C(44) C(49) 121.4(7) yes
C(44) C(45) C(46) 118.5(7) yes
C(44) C(45) H(45) 120.7 no
C(46) C(45) H(45) 120.7 no
C(45) C(46) C(47) 121.6(7) yes
C(45) C(46) C(50) 118.3(7) yes
C(47) C(46) C(50) 119.7(7) yes
C(46) C(47) C(48) 119.5(7) yes
C(46) C(47) H(47) 120.3 no
C(48) C(47) H(47) 120.3 no
O(48) C(48) C(47) 114.9(8) yes
O(48) C(48) C(49) 126.1(8) yes
C(47) C(48) C(49) 119.0(8) yes
C(44) C(49) C(48) 119.8(7) yes
C(44) C(49) H(49) 120.1 no
C(48) C(49) H(49) 120.1 no
O(50) C(50) N(51) 122.9(7) yes
O(50) C(50) C(46) 120.6(7) yes
N(51) C(50) C(46) 116.4(7) yes
N(51) C(52) C(53) 112.6(8) yes
N(51) C(52) H(52b) 108.7 no
N(51) C(52) H(52a) 108.7 no
C(53) C(52) H(52b) 108.7 no
C(53) C(52) H(52a) 108.7 no
H(52b) C(52) H(52a) 109.5 no
C(52) C(53) C(54) 118(1) yes
C(52) C(53) C(58) 123(1) yes
C(54) C(53) C(58) 119(1) yes
C(53) C(54) C(55) 118(1) yes
C(53) C(54) H(54) 120.9 no
C(55) C(54) H(54) 120.9 no
C(54) C(55) C(56) 123(1) yes
C(54) C(55) H(55) 118.6 no
C(56) C(55) H(55) 118.5 no
N(59) C(56) C(55) 119(1) yes
N(59) C(56) C(57) 121(1) yes
C(55) C(56) C(57) 120(1) yes
C(56) C(57) C(58) 116(1) yes
C(56) C(57) H(57) 121.9 no
C(58) C(57) H(57) 122.0 no
C(53) C(58) C(57) 124(1) yes
C(53) C(58) H(58) 117.9 no
C(57) C(58) H(58) 117.9 no
O(60) C(60) N(59) 123(2) yes
O(60) C(60) C(61) 120(2) yes
N(59) C(60) C(61) 116(2) yes
C(60) C(61) C(62) 119(2) yes
C(60) C(61) H(61a) 107.0 no
C(60) C(61) H(61b) 107.0 no
C(62) C(61) H(61a) 107.0 no
C(62) C(61) H(61b) 107.0 no
H(61a) C(61) H(61b) 109.5 no
C(61) C(62) C(63) 113(2) yes
C(61) C(62) H(62a) 108.6 no
C(61) C(62) H(62b) 108.6 no
C(63) C(62) H(62a) 108.6 no
C(63) C(62) H(62b) 108.6 no
H(62a) C(62) H(62b) 109.4 no
C(62) C(63) C(64) 120(2) yes
C(62) C(63) H(63a) 106.7 no
C(62) C(63) H(63b) 106.7 no
C(64) C(63) H(63a) 106.7 no
C(64) C(63) H(63b) 106.7 no
H(63a) C(63) H(63b) 109.5 no
C(63) C(64) C(65) 122(1) yes
C(63) C(64) H(64a) 106.4 no
C(63) C(64) H(64b) 106.4 no
C(65) C(64) H(64a) 106.4 no
C(65) C(64) H(64b) 106.4 no
H(64a) C(64) H(64b) 109.5 no
C(64) C(65) C(66) 119(1) yes
C(64) C(65) H(65a) 107.0 no
C(64) C(65) H(65b) 107.0 no
C(66) C(65) H(65a) 107.0 no
C(66) C(65) H(65b) 107.0 no
H(65a) C(65) H(65b) 109.5 no
C(65) C(66) C(67) 123(1) yes
C(65) C(66) H(66a) 105.9 no
C(65) C(66) H(66b) 105.9 no
C(67) C(66) H(66a) 105.9 no
C(67) C(66) H(66b) 105.9 no
H(66a) C(66) H(66b) 109.5 no
C(66) C(67) C(68) 122(1) yes
C(66) C(67) H(67a) 106.3 no
C(66) C(67) H(67b) 106.3 no
C(68) C(67) H(67a) 106.3 no
C(68) C(67) H(67b) 106.3 no
H(67a) C(67) H(67b) 109.5 no
C(67) C(68) C(69) 115(1) yes
C(67) C(68) H(68a) 108.2 no
C(67) C(68) H(68b) 108.1 no
C(69) C(68) H(68a) 108.1 no
C(69) C(68) H(68b) 108.1 no
H(68a) C(68) H(68b) 109.5 no
O(69) C(69) N(70) 124(1) yes
O(69) C(69) C(68) 124(1) yes
N(70) C(69) C(68) 112(1) yes
N(70) C(71) C(72) 128(1) yes
N(70) C(71) C(76) 114(1) yes
C(72) C(71) C(76) 118(1) yes
C(71) C(72) C(73) 123.7(9) yes
C(71) C(72) H(72) 118.1 no
C(73) C(72) H(72) 118.1 no
C(72) C(73) C(74) 119.7(9) yes
C(72) C(73) H(73) 119.4 no
C(74) C(73) H(73) 120.9 no
C(41) C(74) C(73) 120.5(9) yes
C(41) C(74) C(75) 122.1(8) yes
C(73) C(74) C(75) 117.4(9) yes
C(74) C(75) C(76) 123.6(8) yes
C(74) C(75) H(75) 118.1 no
C(76) C(75) H(75) 118.3 no
C(71) C(76) C(75) 117.8(9) yes
C(71) C(76) H(76) 120.9 no
C(75) C(76) H(76) 121.2 no
O(48) C(77) C(78) 116(2) yes
O(48) C(77) H(77b) 107.8 no
O(48) C(77) H(77a) 107.8 no
C(78) C(77) H(77b) 107.8 no
C(78) C(77) H(77a) 107.8 no
H(77b) C(77) H(77a) 109.4 no
C(77) C(78) C(79) 122(3) yes
C(77) C(78) H(78) 119.0 no
C(79) C(78) H(78) 119.0 no
C(78) C(79) H(79b) 120.0 no
C(78) C(79) H(79a) 120.0 no
H(79b) C(79) H(79a) 119.9 no

loop_
_geom_bond_atom_site_label_1
_geom_bond_atom_site_label_2
_geom_bond_distance
_geom_bond_publ_flag
O(3) C(3) 1.273(9) yes
O(8) C(8) 1.373(9) yes
O(8) C(37) 1.36(1) yes
O(10) C(10) 1.233(9) yes
O(20) C(20) 1.240(8) yes
O(29) C(29) 1.214(9) yes
O(43) C(43) 1.240(8) yes
O(48) C(48) 1.361(8) yes
O(48) C(77) 1.42(1) yes
O(50) C(50) 1.233(8) yes
O(60) C(60) 1.23(1) yes
O(69) C(69) 1.23(1) yes
O(92) H(92b) 0.74 no
O(92) H(92a) 1.08 no
O(93) H(93b) 1.25 no
O(93) H(93a) 1.06 no
N(2) C(1) 1.46(1) yes
N(2) C(3) 1.332(9) yes
N(2) H(2) 1.01 no
N(11) C(10) 1.318(9) yes
N(11) C(12) 1.452(8) yes
N(11) H(11) 1.01 no
N(19) C(16) 1.410(8) yes
N(19) C(20) 1.313(9) yes
N(19) H(19) 1.01 no
N(30) C(29) 1.371(9) yes
N(30) C(31) 1.420(9) yes
N(30) H(30) 1.01 no
N(42) C(41) 1.463(8) yes
N(42) C(43) 1.298(9) yes
N(42) H(42) 1.01 no
N(51) C(50) 1.335(8) yes
N(51) C(52) 1.487(9) yes
N(51) H(51) 1.01 no
N(59) C(56) 1.40(1) yes
N(59) C(60) 1.32(1) yes
N(59) H(59) 1.01 no
N(70) C(69) 1.36(1) yes
N(70) C(71) 1.42(1) yes
N(70) H(70) 1.01 no
C(1) C(34) 1.51(1) yes
C(1) H(1b) 1.08 no
C(1) H(1a) 1.08 no
C(3) C(4) 1.47(1) yes
C(4) C(5) 1.399(9) yes
C(4) C(9) 1.38(1) yes
C(5) C(6) 1.380(9) yes
C(5) H(5) 1.08 no
C(6) C(7) 1.39(1) yes
C(6) C(10) 1.53(1) yes
C(7) C(8) 1.40(1) yes
C(7) H(7) 1.08 no
C(8) C(9) 1.37(1) yes
C(9) H(9) 1.08 no
C(12) C(13) 1.541(9) yes
C(12) H(12b) 1.08 no
C(12) H(12a) 1.08 no
C(13) C(14) 1.404(9) yes
C(13) C(18) 1.38(1) yes
C(14) C(15) 1.369(9) yes
C(14) H(14) 1.08 no
C(15) C(16) 1.372(9) yes
C(15) H(15) 1.08 no
C(16) C(17) 1.399(9) yes
C(17) C(18) 1.384(9) yes
C(17) H(17) 1.08 no
C(18) H(18) 1.08 no
C(20) C(21) 1.52(1) yes
C(21) C(22) 1.52(1) yes
C(21) H(21a) 1.08 no
C(21) H(21b) 1.08 no
C(22) C(23) 1.58(1) yes
C(22) H(22a) 1.08 no
C(22) H(22b) 1.08 no
C(23) C(24) 1.48(1) yes
C(23) H(23a) 1.08 no
C(23) H(23b) 1.08 no
C(24) C(25) 1.52(2) yes
C(24) H(24a) 1.08 no
C(24) H(24b) 1.08 no
C(25) C(26) 1.35(2) yes
C(25) H(25a) 1.08 no
C(25) H(25b) 1.08 no
C(26) C(27) 1.60(2) yes
C(26) H(26a) 1.08 no
C(26) H(26b) 1.08 no
C(27) C(28) 1.53(1) yes
C(27) H(27a) 1.08 no
C(27) H(27b) 1.08 no
C(28) C(29) 1.50(1) yes
C(28) H(28a) 1.08 no
C(28) H(28b) 1.08 no
C(31) C(32) 1.38(1) yes
C(31) C(36) 1.418(9) yes
C(32) C(33) 1.37(1) yes
C(32) H(32) 1.08 no
C(33) C(34) 1.40(1) yes
C(33) H(33) 1.08 no
C(34) C(35) 1.36(1) yes
C(35) C(36) 1.36(1) yes
C(35) H(35) 1.08 no
C(36) H(36) 1.08 no
C(37) C(38) 1.64(3) yes
C(37) H(37b) 1.08 no
C(37) H(37a) 1.08 no
C(38) C(39) 1.03(3) yes
C(38) H(38) 1.08 no
C(39) H(39b) 1.08 no
C(39) H(39a) 1.08 no
C(41) C(74) 1.50(1) yes
C(41) H(41b) 1.08 no
C(41) H(41a) 1.08 no
C(43) C(44) 1.51(1) yes
C(44) C(45) 1.385(9) yes
C(44) C(49) 1.384(9) yes
C(45) C(46) 1.387(9) yes
C(45) H(45) 1.08 no
C(46) C(47) 1.371(9) yes
C(46) C(50) 1.514(9) yes
C(47) C(48) 1.42(1) yes
C(47) H(47) 1.08 no
C(48) C(49) 1.389(9) yes
C(49) H(49) 1.08 no
C(52) C(53) 1.52(1) yes
C(52) H(52b) 1.08 no
C(52) H(52a) 1.08 no
C(53) C(54) 1.39(1) yes
C(53) C(58) 1.36(1) yes
C(54) C(55) 1.37(1) yes
C(54) H(54) 1.08 no
C(55) C(56) 1.36(1) yes
C(55) H(55) 1.08 no
C(56) C(57) 1.39(1) yes
C(57) C(58) 1.38(1) yes
C(57) H(57) 1.08 no
C(58) H(58) 1.08 no
C(60) C(61) 1.54(2) yes
C(61) C(62) 1.43(2) yes
C(61) H(61a) 1.08 no
C(61) H(61b) 1.08 no
C(62) C(63) 1.43(2) yes
C(62) H(62a) 1.08 no
C(62) H(62b) 1.08 no
C(63) C(64) 1.49(2) yes
C(63) H(63a) 1.08 no
C(63) H(63b) 1.08 no
C(64) C(65) 1.53(2) yes
C(64) H(64a) 1.08 no
C(64) H(64b) 1.08 no
C(65) C(66) 1.45(2) yes
C(65) H(65a) 1.08 no
C(65) H(65b) 1.08 no
C(66) C(67) 1.47(1) yes
C(66) H(66a) 1.08 no
C(66) H(66b) 1.08 no
C(67) C(68) 1.45(2) yes
C(67) H(67a) 1.08 no
C(67) H(67b) 1.08 no
C(68) C(69) 1.50(2) yes
C(68) H(68a) 1.08 no
C(68) H(68b) 1.08 no
C(71) C(72) 1.37(1) yes
C(71) C(76) 1.43(1) yes
C(72) C(73) 1.36(1) yes
C(72) H(72) 0.97 no
C(73) C(74) 1.41(1) yes
C(73) H(73) 1.00 no
C(74) C(75) 1.37(1) yes
C(75) C(76) 1.40(1) yes
C(75) H(75) 1.00 no
C(76) H(76) 1.03 no
C(77) C(78) 1.39(4) yes
C(77) H(77b) 1.08 no
C(77) H(77a) 1.08 no
C(78) C(79) 1.25(4) yes
C(78) H(78) 1.08 no
C(79) H(79b) 1.08 no
C(79) H(79a) 1.08 no

loop_
_geom_contact_atom_site_label_1
_geom_contact_atom_site_label_2
_geom_contact_distance
_geom_contact_site_symmetry_2
_geom_contact_publ_flag
O(3) N(51) 2.760(9) 7_646 no
O(3) C(52) 3.34(1) 7_646 no
O(3) C(58) 3.54(1) 7_646 no
O(8) C(1) 3.49(1) 3_656 no
O(10) N(30) 2.827(9) 1_565 no
O(10) C(54) 3.31(1) 5_455 no
O(10) C(36) 3.43(1) 1_565 no
O(10) C(28) 3.49(1) 1_565 no
O(10) C(55) 3.50(1) 5_455 no
O(20) O(91) 2.85(1) . no
O(20) O(93) 2.86(1) 5_545 no
O(29) N(42) 3.035(9) . no
O(29) C(77) 3.50(1) 7_646 no
O(43) N(11) 2.885(9) . no
O(43) C(5) 3.333(9) . no
O(43) C(13) 3.427(9) . no
O(48) C(32) 3.356(9) 7_646 no
O(48) C(48) 3.52(1) 7_646 no
O(50) N(19) 2.845(8) . no
O(50) C(15) 3.471(9) . no
O(50) C(21) 3.56(1) . no
O(60) N(2) 2.92(1) 5_545 no
O(60) C(1) 3.25(1) 5_545 no
O(60) C(34) 3.54(1) 5_545 no
O(60) C(35) 3.58(1) 5_545 no
O(69) O(92) 2.80(1) 6_646 no
O(69) O(91) 3.52(1) . no
O(69) C(18) 3.57(1) 6_646 no
O(91) N(70) 2.93(1) 6_656 no
O(91) C(12) 3.36(1) 6_646 no
O(91) C(72) 3.36(1) . no
O(91) O(93) 3.37(2) 5_545 no
O(91) C(76) 3.47(1) 6_656 no
O(91) C(18) 3.55(1) 6_646 no
O(92) N(59) 2.99(1) 5_455 no
O(92) O(93) 3.52(3) 2_656 no
N(11) C(55) 3.53(1) 5_455 no
N(30) C(75) 3.50(1) . no
N(42) C(32) 3.40(1) . no
N(42) C(31) 3.56(1) . no
C(5) C(57) 3.51(1) 5_455 no
C(10) C(55) 3.31(1) 5_455 no
C(10) C(54) 3.45(1) 5_455 no
C(15) C(45) 3.28(1) . no
C(31) C(41) 3.57(1) . no
C(32) C(43) 3.53(1) . no

loop_
_geom_hbond_atom_site_label_D
_geom_hbond_atom_site_label_H
_geom_hbond_atom_site_label_A
_geom_hbond_distance_DH
_geom_hbond_distance_HA
_geom_hbond_distance_DA
_geom_hbond_angle_DHA
_geom_hbond_site_symmetry_A
O(92) H(92b) O(69) 0.74 2.28 2.80(1) 128.4 6_656
N(2) H(2) O(60) 1.01 2.10 2.92(1) 137.9 5_455
N(11) H(11) O(43) 1.01 1.91 2.885(9) 160.1 .
N(19) H(19) O(50) 1.01 1.86 2.845(8) 164.0 .
N(30) H(30) O(10) 1.01 1.82 2.827(9) 173.3 1_545
N(51) H(51) O(3) 1.01 1.92 2.760(9) 138.8 7_646
N(70) H(70) O(91) 1.01 1.96 2.93(1) 158.7 6_646
